data_4111108
loop_
_publ_author_name
'Christian Ruspic'
'Sharanappa Nembenna'
'Anja Hofmeister'
'J\"org Magull'
'Sjoerd Harder'
'Herbert W. Roesky'

_publ_section_title
;
 A Well-Defined Hydrocarbon-Soluble Calcium Hydroxide: Synthesis,
 Structure, and Reactivity
;
_journal_name_full 'Journal of the American Chemical Society'
_journal_page_first 15000
_journal_page_last 15004
_journal_paper_doi 10.1021/ja065631t
_journal_volume 128
_journal_year 2006
_chemical_formula_sum 'C45 H55 Ca N2 O2'
_chemical_formula_weight 695.99
_chemical_name_common DIPPnacnacCaOH-OCPh2
_chemical_name_systematic
;
 ?
;
_space_group_IT_number 2
_symmetry_cell_setting triclinic
_symmetry_space_group_name_Hall '-P 1'
_symmetry_space_group_name_H-M 'P -1'
_atom_sites_solution_hydrogens geom
_atom_sites_solution_primary direct
_atom_sites_solution_secondary difmap
_audit_creation_method SHELXL-97
_cell_angle_alpha 94.7760(10)
_cell_angle_beta 111.0660(10)
_cell_angle_gamma 116.4280(10)
_cell_formula_units_Z 2
_cell_length_a 12.7720(3)
_cell_length_b 13.1364(3)
_cell_length_c 14.9127(4)
_cell_measurement_temperature 183(2)
_cell_volume 2000.27(9)
_computing_structure_refinement 'SHELXL-97 (Sheldrick, 1997)'
_diffrn_ambient_temperature 183(2)
_diffrn_measured_fraction_theta_full 0.987
_diffrn_measured_fraction_theta_max 0.987
_diffrn_radiation_monochromator graphite
_diffrn_radiation_source 'fine-focus sealed tube'
_diffrn_radiation_type MoK\a
_diffrn_radiation_wavelength 0.71071
_diffrn_reflns_av_R_equivalents 0.0287
_diffrn_reflns_av_sigmaI/netI 0.0231
_diffrn_reflns_limit_h_max 19
_diffrn_reflns_limit_h_min -21
_diffrn_reflns_limit_k_max 20
_diffrn_reflns_limit_k_min -21
_diffrn_reflns_limit_l_max 25
_diffrn_reflns_limit_l_min -25
_diffrn_reflns_number 120357
_diffrn_reflns_theta_full 37.31
_diffrn_reflns_theta_max 37.31
_diffrn_reflns_theta_min 1.88
_exptl_absorpt_coefficient_mu 0.195
_exptl_absorpt_correction_T_max 0.9439
_exptl_absorpt_correction_T_min 0.9090
_exptl_crystal_density_diffrn 1.156
_exptl_crystal_F_000 750
_exptl_crystal_size_max 0.50
_exptl_crystal_size_mid 0.40
_exptl_crystal_size_min 0.30
_refine_diff_density_max 0.507
_refine_diff_density_min -0.224
_refine_diff_density_rms 0.049
_refine_ls_extinction_method none
_refine_ls_goodness_of_fit_ref 1.041
_refine_ls_hydrogen_treatment mixed
_refine_ls_matrix_type full
_refine_ls_number_parameters 671
_refine_ls_number_reflns 19058
_refine_ls_number_restraints 0
_refine_ls_restrained_S_all 1.041
_refine_ls_R_factor_all 0.0543
_refine_ls_R_factor_gt 0.0406
_refine_ls_shift/su_max 0.008
_refine_ls_shift/su_mean 0.000
_refine_ls_structure_factor_coef Fsqd
_refine_ls_weighting_details 'calc w=1/[\s^2^(Fo^2^)+(0.0642P)^2^+0.2568P] where P=(Fo^2^+2Fc^2^)/3'
_refine_ls_weighting_scheme calc
_refine_ls_wR_factor_gt 0.1089
_refine_ls_wR_factor_ref 0.1182
_reflns_number_gt 15378
_reflns_number_total 19058
_reflns_threshold_expression >2sigma(I)
_cod_data_source_file ja065631tsi20060803_014912.cif
_cod_data_source_block hasj34
_cod_original_cell_volume 2000.27(8)
_cod_database_code 4111108

loop_
_symmetry_equiv_pos_as_xyz
'x, y, z'
'-x, -y, -z'

loop_
_atom_site_label
_atom_site_type_symbol
_atom_site_fract_x
_atom_site_fract_y
_atom_site_fract_z
_atom_site_U_iso_or_equiv
_atom_site_adp_type
_atom_site_occupancy
_atom_site_symmetry_multiplicity
_atom_site_calc_flag
Ca1 Ca 0.401129(13) 0.454278(11) 0.369529(10) 0.01811(4) Uani 1 1 d
N1 N 0.31050(6) 0.56283(5) 0.27558(4) 0.01969(10) Uani 1 1 d
N2 N 0.17236(6) 0.29882(5) 0.27090(4) 0.01955(10) Uani 1 1 d
O1 O 0.44184(7) 0.38388(5) 0.50090(5) 0.03709(16) Uani 1 1 d
O2 O 0.48179(7) 0.41103(5) 0.25637(5) 0.03045(12) Uani 1 1 d
C1 C 0.16955(9) 0.59729(7) 0.13219(6) 0.02939(15) Uani 1 1 d
C2 C 0.20049(7) 0.51708(6) 0.19170(5) 0.01995(11) Uani 1 1 d
C3 C 0.10326(7) 0.39553(6) 0.14940(5) 0.02117(12) Uani 1 1 d
C4 C 0.08745(7) 0.29649(6) 0.18643(5) 0.02004(11) Uani 1 1 d
C5 C -0.03880(9) 0.18111(7) 0.12075(7) 0.03208(17) Uani 1 1 d
C6 C 0.38675(7) 0.68977(6) 0.31366(5) 0.02138(12) Uani 1 1 d
C7 C 0.34327(8) 0.75184(6) 0.35815(6) 0.02503(13) Uani 1 1 d
C8 C 0.41628(10) 0.87593(7) 0.39072(8) 0.03524(18) Uani 1 1 d
C9 C 0.53128(11) 0.93785(8) 0.38222(9) 0.0410(2) Uani 1 1 d
C10 C 0.57725(9) 0.87614(8) 0.34388(8) 0.03539(18) Uani 1 1 d
C11 C 0.50702(8) 0.75213(7) 0.30958(6) 0.02539(13) Uani 1 1 d
C12 C 0.22322(8) 0.68592(7) 0.37549(7) 0.02732(14) Uani 1 1 d
C13 C 0.26386(12) 0.66873(11) 0.48033(9) 0.0405(2) Uani 1 1 d
C14 C 0.14252(11) 0.74606(9) 0.36234(10) 0.0399(2) Uani 1 1 d
C15 C 0.55800(8) 0.68691(8) 0.26587(7) 0.02932(15) Uani 1 1 d
C16 C 0.50088(12) 0.65972(12) 0.15222(8) 0.0439(2) Uani 1 1 d
C17 C 0.70716(11) 0.75087(13) 0.31183(11) 0.0494(3) Uani 1 1 d
C18 C 0.13625(7) 0.19506(6) 0.30491(5) 0.02038(11) Uani 1 1 d
C19 C 0.05851(8) 0.17179(7) 0.35691(6) 0.02492(13) Uani 1 1 d
C20 C 0.03429(10) 0.07640(8) 0.39739(7) 0.03360(18) Uani 1 1 d
C21 C 0.08515(11) 0.00451(8) 0.38833(8) 0.03664(19) Uani 1 1 d
C22 C 0.16025(10) 0.02704(7) 0.33673(7) 0.03091(16) Uani 1 1 d
C23 C 0.18542(7) 0.12014(6) 0.29336(6) 0.02325(12) Uani 1 1 d
C24 C 0.26166(8) 0.13438(7) 0.23260(7) 0.02749(14) Uani 1 1 d
C25 C 0.18608(13) 0.02714(10) 0.13946(9) 0.0462(3) Uani 1 1 d
C26 C 0.39695(11) 0.15378(11) 0.29565(11) 0.0442(2) Uani 1 1 d
C27 C 0.00401(9) 0.25010(7) 0.37220(7) 0.02861(15) Uani 1 1 d
C28 C 0.08952(13) 0.33906(11) 0.47656(10) 0.0483(3) Uani 1 1 d
C29 C -0.13725(11) 0.17772(11) 0.35675(11) 0.0450(2) Uani 1 1 d
C30 C 0.49496(8) 0.37751(7) 0.18346(6) 0.02555(13) Uani 1 1 d
C31 C 0.62636(8) 0.40644(7) 0.19504(6) 0.02747(14) Uani 1 1 d
C32 C 0.71822(9) 0.41645(9) 0.28642(7) 0.03471(17) Uani 1 1 d
C33 C 0.83898(10) 0.43784(11) 0.29651(10) 0.0463(2) Uani 1 1 d
C34 C 0.86934(10) 0.45197(12) 0.21648(11) 0.0547(3) Uani 1 1 d
C35 C 0.78105(11) 0.44802(14) 0.12718(10) 0.0578(4) Uani 1 1 d
C36 C 0.65871(10) 0.42424(11) 0.11537(8) 0.0424(2) Uani 1 1 d
C37 C 0.38092(8) 0.30660(8) 0.08397(6) 0.02836(15) Uani 1 1 d
C38 C 0.37450(9) 0.21695(9) 0.02053(7) 0.03473(18) Uani 1 1 d
C39 C 0.26434(11) 0.14780(10) -0.07028(8) 0.0457(3) Uani 1 1 d
C40 C 0.16190(11) 0.16848(13) -0.09882(9) 0.0553(3) Uani 1 1 d
C41 C 0.16758(11) 0.25644(14) -0.03573(10) 0.0548(3) Uani 1 1 d
C42 C 0.27541(10) 0.32444(11) 0.05575(9) 0.0399(2) Uani 1 1 d
C43 C 0.5206(3) 0.0080(3) 0.0973(2) 0.0911(7) Uani 1 1 d
C44 C 0.6055(2) 0.0984(2) 0.07718(19) 0.0839(6) Uani 1 1 d
C45 C 0.4130(2) -0.0922(2) 0.0184(2) 0.0923(7) Uani 1 1 d
H0 H 0.4057(18) 0.3125(17) 0.5013(14) 0.073(5) Uiso 1 1 d
H1A H 0.1256(18) 0.6295(16) 0.1542(14) 0.069(5) Uiso 1 1 d
H1B H 0.1141(15) 0.5575(13) 0.0639(12) 0.049(4) Uiso 1 1 d
H1C H 0.2468(16) 0.6644(14) 0.1333(12) 0.054(4) Uiso 1 1 d
H3 H 0.0328(11) 0.3764(10) 0.0865(9) 0.025(3) Uiso 1 1 d
H5A H -0.0854(18) 0.1843(16) 0.0637(14) 0.067(5) Uiso 1 1 d
H5B H -0.0941(18) 0.1589(16) 0.1533(14) 0.067(5) Uiso 1 1 d
H5C H -0.0219(18) 0.1162(17) 0.1083(14) 0.072(5) Uiso 1 1 d
H8 H 0.3902(14) 0.9246(13) 0.4223(11) 0.048(4) Uiso 1 1 d
H9 H 0.5791(14) 1.0208(13) 0.4038(11) 0.046(4) Uiso 1 1 d
H10 H 0.6574(13) 0.9179(12) 0.3384(10) 0.038(3) Uiso 1 1 d
H12 H 0.1669(12) 0.6065(10) 0.3274(9) 0.028(3) Uiso 1 1 d
H12A H 0.1181(16) 0.7583(14) 0.2992(13) 0.055(4) Uiso 1 1 d
H12B H 0.1922(15) 0.8235(14) 0.4124(12) 0.052(4) Uiso 1 1 d
H12C H 0.0623(17) 0.6954(15) 0.3713(13) 0.061(4) Uiso 1 1 d
H13A H 0.1870(16) 0.6231(14) 0.4914(12) 0.056(4) Uiso 1 1 d
H13B H 0.3143(18) 0.7458(16) 0.5308(14) 0.068(5) Uiso 1 1 d
H13C H 0.3090(16) 0.6267(14) 0.4846(12) 0.055(4) Uiso 1 1 d
H15 H 0.5292(13) 0.6116(12) 0.2818(10) 0.038(3) Uiso 1 1 d
H16A H 0.5239(14) 0.7323(13) 0.1391(11) 0.042(3) Uiso 1 1 d
H16B H 0.4006(17) 0.6094(15) 0.1219(13) 0.063(5) Uiso 1 1 d
H16C H 0.5400(16) 0.6180(14) 0.1236(12) 0.055(4) Uiso 1 1 d
H17A H 0.7333(17) 0.6990(15) 0.2916(13) 0.061(4) Uiso 1 1 d
H17B H 0.7409(18) 0.7667(16) 0.3797(15) 0.071(5) Uiso 1 1 d
H17C H 0.743(2) 0.8257(19) 0.2831(16) 0.084(6) Uiso 1 1 d
H20 H -0.0206(13) 0.0587(12) 0.4324(10) 0.038(3) Uiso 1 1 d
H21 H 0.0636(14) -0.0622(13) 0.4165(11) 0.047(4) Uiso 1 1 d
H22 H 0.1923(14) -0.0275(12) 0.3282(11) 0.043(3) Uiso 1 1 d
H24 H 0.2719(11) 0.2060(10) 0.2098(9) 0.028(3) Uiso 1 1 d
H25A H 0.1005(18) 0.0195(15) 0.0934(13) 0.063(5) Uiso 1 1 d
H25B H 0.1734(18) -0.0457(17) 0.1615(14) 0.069(5) Uiso 1 1 d
H25C H 0.2360(16) 0.0401(14) 0.0988(13) 0.059(4) Uiso 1 1 d
H26A H 0.4461(14) 0.1677(13) 0.2541(11) 0.045(4) Uiso 1 1 d
H26B H 0.4447(16) 0.2202(15) 0.3550(13) 0.058(4) Uiso 1 1 d
H26C H 0.3897(16) 0.0827(15) 0.3156(12) 0.059(4) Uiso 1 1 d
H27 H 0.0048(12) 0.2940(11) 0.3232(9) 0.032(3) Uiso 1 1 d
H28A H 0.0609(19) 0.3944(17) 0.4865(15) 0.075(5) Uiso 1 1 d
H28B H 0.0873(17) 0.2963(16) 0.5302(14) 0.071(5) Uiso 1 1 d
H28C H 0.177(2) 0.3848(17) 0.4830(15) 0.077(5) Uiso 1 1 d
H29A H -0.1753(15) 0.2266(13) 0.3555(11) 0.047(4) Uiso 1 1 d
H29B H -0.1419(18) 0.1384(16) 0.4129(14) 0.071(5) Uiso 1 1 d
H29C H -0.1955(18) 0.1142(17) 0.2916(14) 0.068(5) Uiso 1 1 d
H32 H 0.6938(14) 0.4033(13) 0.3423(11) 0.048(4) Uiso 1 1 d
H33 H 0.9046(16) 0.4420(14) 0.3637(12) 0.058(4) Uiso 1 1 d
H34 H 0.9486(19) 0.4608(17) 0.2202(15) 0.077(5) Uiso 1 1 d
H35 H 0.8034(19) 0.4648(17) 0.0740(15) 0.076(5) Uiso 1 1 d
H36 H 0.5928(13) 0.4170(12) 0.0504(11) 0.041(3) Uiso 1 1 d
H38 H 0.4445(14) 0.2004(12) 0.0408(11) 0.042(3) Uiso 1 1 d
H39 H 0.2606(16) 0.0841(15) -0.1126(13) 0.058(4) Uiso 1 1 d
H40 H 0.0854(18) 0.1241(16) -0.1621(14) 0.068(5) Uiso 1 1 d
H41 H 0.098(2) 0.2714(18) -0.0560(16) 0.083(6) Uiso 1 1 d
H42 H 0.2823(16) 0.3895(15) 0.1019(12) 0.057(4) Uiso 1 1 d
H45 H 0.353(2) -0.154(2) 0.0252(18) 0.095(7) Uiso 1 1 d
H43 H 0.519(3) 0.007(2) 0.156(2) 0.117(9) Uiso 1 1 d
H44 H 0.688(3) 0.172(3) 0.135(2) 0.131(10) Uiso 1 1 d

loop_
_atom_site_aniso_label
_atom_site_aniso_U_11
_atom_site_aniso_U_22
_atom_site_aniso_U_33
_atom_site_aniso_U_23
_atom_site_aniso_U_13
_atom_site_aniso_U_12
Ca1 0.01683(6) 0.01935(6) 0.01457(6) 0.00410(4) 0.00494(4) 0.00821(4)
N1 0.0192(2) 0.0165(2) 0.0181(2) 0.00472(18) 0.0056(2) 0.00724(19)
N2 0.0183(2) 0.0170(2) 0.0193(2) 0.00532(18) 0.0071(2) 0.00689(19)
O1 0.0429(4) 0.0181(2) 0.0210(3) 0.00655(19) 0.0001(2) 0.0038(2)
O2 0.0368(3) 0.0301(3) 0.0310(3) 0.0082(2) 0.0218(3) 0.0170(2)
C1 0.0305(4) 0.0266(3) 0.0247(3) 0.0117(3) 0.0059(3) 0.0140(3)
C2 0.0205(3) 0.0200(3) 0.0177(3) 0.0067(2) 0.0071(2) 0.0100(2)
C3 0.0190(3) 0.0209(3) 0.0175(3) 0.0043(2) 0.0045(2) 0.0084(2)
C4 0.0175(3) 0.0180(3) 0.0188(3) 0.0028(2) 0.0062(2) 0.0063(2)
C5 0.0241(3) 0.0222(3) 0.0268(4) 0.0026(3) 0.0006(3) 0.0029(3)
C6 0.0220(3) 0.0169(3) 0.0192(3) 0.0060(2) 0.0061(2) 0.0075(2)
C7 0.0268(3) 0.0181(3) 0.0258(3) 0.0057(2) 0.0101(3) 0.0095(2)
C8 0.0389(4) 0.0189(3) 0.0414(5) 0.0037(3) 0.0183(4) 0.0101(3)
C9 0.0418(5) 0.0174(3) 0.0506(6) 0.0041(3) 0.0217(4) 0.0050(3)
C10 0.0323(4) 0.0217(3) 0.0406(5) 0.0071(3) 0.0175(4) 0.0042(3)
C11 0.0249(3) 0.0211(3) 0.0235(3) 0.0076(2) 0.0097(3) 0.0073(2)
C12 0.0289(3) 0.0213(3) 0.0326(4) 0.0068(3) 0.0145(3) 0.0129(3)
C13 0.0449(5) 0.0436(5) 0.0410(5) 0.0205(4) 0.0244(5) 0.0233(5)
C14 0.0392(5) 0.0330(4) 0.0553(6) 0.0138(4) 0.0227(5) 0.0230(4)
C15 0.0290(4) 0.0282(3) 0.0304(4) 0.0109(3) 0.0166(3) 0.0113(3)
C16 0.0401(5) 0.0558(6) 0.0309(4) 0.0080(4) 0.0190(4) 0.0189(5)
C17 0.0327(5) 0.0603(7) 0.0485(6) 0.0084(5) 0.0142(5) 0.0228(5)
C18 0.0197(3) 0.0172(3) 0.0195(3) 0.0050(2) 0.0073(2) 0.0069(2)
C19 0.0285(3) 0.0226(3) 0.0252(3) 0.0084(2) 0.0145(3) 0.0120(3)
C20 0.0468(5) 0.0309(4) 0.0365(4) 0.0179(3) 0.0287(4) 0.0210(4)
C21 0.0551(6) 0.0314(4) 0.0398(5) 0.0219(4) 0.0306(4) 0.0255(4)
C22 0.0410(4) 0.0267(3) 0.0350(4) 0.0152(3) 0.0209(4) 0.0208(3)
C23 0.0249(3) 0.0197(3) 0.0239(3) 0.0068(2) 0.0108(3) 0.0104(2)
C24 0.0285(3) 0.0229(3) 0.0344(4) 0.0093(3) 0.0180(3) 0.0125(3)
C25 0.0524(6) 0.0349(5) 0.0445(6) 0.0016(4) 0.0324(5) 0.0102(4)
C26 0.0344(5) 0.0451(5) 0.0644(7) 0.0240(5) 0.0251(5) 0.0252(4)
C27 0.0319(4) 0.0270(3) 0.0331(4) 0.0101(3) 0.0196(3) 0.0155(3)
C28 0.0486(6) 0.0412(5) 0.0473(6) -0.0039(4) 0.0151(5) 0.0247(5)
C29 0.0347(5) 0.0426(5) 0.0637(7) 0.0174(5) 0.0278(5) 0.0196(4)
C30 0.0271(3) 0.0261(3) 0.0270(3) 0.0085(3) 0.0163(3) 0.0129(3)
C31 0.0246(3) 0.0295(3) 0.0256(3) 0.0035(3) 0.0129(3) 0.0112(3)
C32 0.0312(4) 0.0369(4) 0.0318(4) 0.0076(3) 0.0114(3) 0.0165(3)
C33 0.0277(4) 0.0459(6) 0.0497(6) 0.0029(4) 0.0060(4) 0.0173(4)
C34 0.0241(4) 0.0546(7) 0.0642(8) -0.0108(5) 0.0171(5) 0.0103(4)
C35 0.0295(5) 0.0765(9) 0.0451(6) -0.0055(6) 0.0231(4) 0.0087(5)
C36 0.0274(4) 0.0587(6) 0.0285(4) 0.0039(4) 0.0159(3) 0.0109(4)
C37 0.0239(3) 0.0329(4) 0.0276(3) 0.0090(3) 0.0146(3) 0.0116(3)
C38 0.0302(4) 0.0354(4) 0.0319(4) 0.0036(3) 0.0165(3) 0.0105(3)
C39 0.0358(5) 0.0433(5) 0.0336(5) -0.0006(4) 0.0173(4) 0.0019(4)
C40 0.0294(5) 0.0691(8) 0.0344(5) 0.0088(5) 0.0093(4) 0.0044(5)
C41 0.0292(5) 0.0773(9) 0.0489(7) 0.0208(6) 0.0127(4) 0.0235(5)
C42 0.0303(4) 0.0522(6) 0.0415(5) 0.0162(4) 0.0182(4) 0.0222(4)
C43 0.0906(15) 0.127(2) 0.0868(15) 0.0393(14) 0.0362(13) 0.0802(16)
C44 0.0693(11) 0.0875(13) 0.0895(14) 0.0191(11) 0.0168(10) 0.0512(11)
C45 0.0701(12) 0.0978(16) 0.132(2) 0.0525(16) 0.0474(14) 0.0560(12)

loop_
_atom_type_symbol
_atom_type_description
_atom_type_scat_dispersion_real
_atom_type_scat_dispersion_imag
_atom_type_scat_source
C C 0.0033 0.0016 'International Tables Vol C Tables 4.2.6.8 and 6.1.1.4'
H H 0.0000 0.0000 'International Tables Vol C Tables 4.2.6.8 and 6.1.1.4'
Ca Ca 0.2262 0.3064 'International Tables Vol C Tables 4.2.6.8 and 6.1.1.4'
N N 0.0061 0.0033 'International Tables Vol C Tables 4.2.6.8 and 6.1.1.4'
O O 0.0106 0.0060 'International Tables Vol C Tables 4.2.6.8 and 6.1.1.4'

loop_
_geom_angle_atom_site_label_1
_geom_angle_atom_site_label_2
_geom_angle_atom_site_label_3
_geom_angle
_geom_angle_site_symmetry_1
_geom_angle_site_symmetry_3
O1 Ca1 O1 75.79(2) . 2_666
O1 Ca1 O2 113.38(3) . .
O1 Ca1 O2 111.45(3) 2_666 .
O1 Ca1 N2 97.28(2) . .
O1 Ca1 N2 150.87(3) 2_666 .
O2 Ca1 N2 97.34(2) . .
O1 Ca1 N1 150.45(3) . .
O1 Ca1 N1 93.58(2) 2_666 .
O2 Ca1 N1 96.16(2) . .
N2 Ca1 N1 78.54(2) . .
O1 Ca1 Ca1 38.003(16) . 2_666
O1 Ca1 Ca1 37.784(16) 2_666 2_666
O2 Ca1 Ca1 118.890(18) . 2_666
N2 Ca1 Ca1 129.416(15) . 2_666
N1 Ca1 Ca1 126.123(15) . 2_666
O1 Ca1 H15 140.9(3) . .
O1 Ca1 H15 76.4(3) 2_666 .
O2 Ca1 H15 54.4(3) . .
N2 Ca1 H15 120.0(3) . .
N1 Ca1 H15 57.9(3) . .
Ca1 Ca1 H15 109.9(3) 2_666 .
C2 N1 C6 116.60(6) . .
C2 N1 Ca1 127.08(4) . .
C6 N1 Ca1 116.29(4) . .
C4 N2 C18 118.88(6) . .
C4 N2 Ca1 127.03(4) . .
C18 N2 Ca1 113.61(4) . .
Ca1 O1 Ca1 104.21(2) . 2_666
Ca1 O1 H0 127.5(13) . .
Ca1 O1 H0 128.3(13) 2_666 .
C30 O2 Ca1 166.03(6) . .
C2 C1 H1A 113.5(11) . .
C2 C1 H1B 112.8(9) . .
H1A C1 H1B 104.6(14) . .
C2 C1 H1C 113.5(9) . .
H1A C1 H1C 107.2(14) . .
H1B C1 H1C 104.4(13) . .
N1 C2 C3 125.51(6) . .
N1 C2 C1 120.42(6) . .
C3 C2 C1 114.07(6) . .
C2 C3 C4 131.45(6) . .
C2 C3 H3 115.2(7) . .
C4 C3 H3 113.3(7) . .
N2 C4 C3 125.22(6) . .
N2 C4 C5 120.01(6) . .
C3 C4 C5 114.78(6) . .
C4 C5 H5A 114.9(12) . .
C4 C5 H5B 109.9(11) . .
H5A C5 H5B 104.4(16) . .
C4 C5 H5C 111.0(11) . .
H5A C5 H5C 108.4(16) . .
H5B C5 H5C 107.9(15) . .
C11 C6 C7 120.16(6) . .
C11 C6 N1 119.99(7) . .
C7 C6 N1 119.82(6) . .
C8 C7 C6 118.79(7) . .
C8 C7 C12 120.05(7) . .
C6 C7 C12 121.09(6) . .
C9 C8 C7 121.12(9) . .
C9 C8 H8 116.4(8) . .
C7 C8 H8 122.5(8) . .
C10 C9 C8 119.72(8) . .
C10 C9 H9 119.8(9) . .
C8 C9 H9 120.5(9) . .
C9 C10 C11 121.14(8) . .
C9 C10 H10 120.6(8) . .
C11 C10 H10 118.3(8) . .
C10 C11 C6 118.86(8) . .
C10 C11 C15 120.08(7) . .
C6 C11 C15 121.02(7) . .
C7 C12 C14 114.02(7) . .
C7 C12 C13 109.61(8) . .
C14 C12 C13 109.93(8) . .
C7 C12 H12 108.7(7) . .
C14 C12 H12 107.7(7) . .
C13 C12 H12 106.7(7) . .
C12 C13 H13A 110.5(10) . .
C12 C13 H13B 109.3(11) . .
H13A C13 H13B 105.2(14) . .
C12 C13 H13C 107.8(10) . .
H13A C13 H13C 109.6(13) . .
H13B C13 H13C 114.3(15) . .
C12 C14 H12A 111.0(10) . .
C12 C14 H12B 111.1(9) . .
H12A C14 H12B 107.5(13) . .
C12 C14 H12C 109.6(10) . .
H12A C14 H12C 109.8(14) . .
H12B C14 H12C 107.8(13) . .
C11 C15 C16 111.58(8) . .
C11 C15 C17 113.84(8) . .
C16 C15 C17 110.01(9) . .
C11 C15 H15 106.6(8) . .
C16 C15 H15 107.9(8) . .
C17 C15 H15 106.5(8) . .
C15 C16 H16A 106.1(9) . .
C15 C16 H16B 109.1(9) . .
H16A C16 H16B 108.6(13) . .
C15 C16 H16C 110.6(9) . .
H16A C16 H16C 109.8(12) . .
H16B C16 H16C 112.4(13) . .
C15 C17 H17A 109.8(10) . .
C15 C17 H17B 109.7(12) . .
H17A C17 H17B 104.4(15) . .
C15 C17 H17C 109.8(11) . .
H17A C17 H17C 106.3(15) . .
H17B C17 H17C 116.5(17) . .
C23 C18 C19 119.47(6) . .
C23 C18 N2 120.38(6) . .
C19 C18 N2 120.00(6) . .
C20 C19 C18 119.12(7) . .
C20 C19 C27 119.22(7) . .
C18 C19 C27 121.64(6) . .
C21 C20 C19 121.52(8) . .
C21 C20 H20 118.7(8) . .
C19 C20 H20 119.8(8) . .
C22 C21 C20 119.15(7) . .
C22 C21 H21 122.4(9) . .
C20 C21 H21 118.4(9) . .
C21 C22 C23 121.51(8) . .
C21 C22 H22 118.1(8) . .
C23 C22 H22 120.3(8) . .
C22 C23 C18 119.19(7) . .
C22 C23 C24 118.30(7) . .
C18 C23 C24 122.48(6) . .
C23 C24 C26 111.82(8) . .
C23 C24 C25 111.00(7) . .
C26 C24 C25 110.29(9) . .
C23 C24 H24 106.5(7) . .
C26 C24 H24 108.8(7) . .
C25 C24 H24 108.2(7) . .
C24 C25 H25A 110.6(10) . .
C24 C25 H25B 108.9(11) . .
H25A C25 H25B 112.4(14) . .
C24 C25 H25C 109.7(10) . .
H25A C25 H25C 105.0(13) . .
H25B C25 H25C 110.2(14) . .
C24 C26 H26A 109.3(8) . .
C24 C26 H26B 110.9(10) . .
H26A C26 H26B 110.1(13) . .
C24 C26 H26C 110.5(10) . .
H26A C26 H26C 106.9(12) . .
H26B C26 H26C 109.0(14) . .
C19 C27 C28 110.32(8) . .
C19 C27 C29 112.33(7) . .
C28 C27 C29 109.88(9) . .
C19 C27 H27 108.3(7) . .
C28 C27 H27 108.2(8) . .
C29 C27 H27 107.7(7) . .
C27 C28 H28A 112.1(12) . .
C27 C28 H28B 110.5(11) . .
H28A C28 H28B 107.4(15) . .
C27 C28 H28C 107.6(12) . .
H28A C28 H28C 107.7(16) . .
H28B C28 H28C 111.5(15) . .
C27 C29 H29A 111.5(9) . .
C27 C29 H29B 110.8(10) . .
H29A C29 H29B 108.5(13) . .
C27 C29 H29C 112.8(10) . .
H29A C29 H29C 105.1(14) . .
H29B C29 H29C 107.8(14) . .
O2 C30 C37 121.08(7) . .
O2 C30 C31 119.93(8) . .
C37 C30 C31 118.98(7) . .
C32 C31 C36 119.78(8) . .
C32 C31 C30 119.54(7) . .
C36 C31 C30 120.68(8) . .
C33 C32 C31 119.94(10) . .
C33 C32 H32 121.1(9) . .
C31 C32 H32 118.9(9) . .
C34 C33 C32 120.07(11) . .
C34 C33 H33 120.8(9) . .
C32 C33 H33 119.1(9) . .
C35 C34 C33 120.25(10) . .
C35 C34 H34 118.4(12) . .
C33 C34 H34 121.3(12) . .
C34 C35 C36 120.23(11) . .
C34 C35 H35 121.2(12) . .
C36 C35 H35 118.5(12) . .
C35 C36 C31 119.61(11) . .
C35 C36 H36 121.0(8) . .
C31 C36 H36 119.4(8) . .
C42 C37 C38 119.45(9) . .
C42 C37 C30 119.59(8) . .
C38 C37 C30 120.84(8) . .
C39 C38 C37 120.04(10) . .
C39 C38 H38 119.5(8) . .
C37 C38 H38 120.4(8) . .
C40 C39 C38 120.02(11) . .
C40 C39 H39 121.1(10) . .
C38 C39 H39 118.8(10) . .
C39 C40 C41 120.01(11) . .
C39 C40 H40 122.2(11) . .
C41 C40 H40 117.7(11) . .
C42 C41 C40 120.65(12) . .
C42 C41 H41 119.5(13) . .
C40 C41 H41 119.8(13) . .
C41 C42 C37 119.78(11) . .
C41 C42 H42 122.0(9) . .
C37 C42 H42 118.2(9) . .
C44 C43 C45 119.9(2) . .
C44 C43 H43 126.8(19) . .
C45 C43 H43 112.9(19) . .
C45 C44 C43 119.9(2) 2_655 .
C45 C44 H44 119.2(16) 2_655 .
C43 C44 H44 120.8(16) . .
C44 C45 C43 120.2(2) 2_655 .
C44 C45 H45 114.5(16) 2_655 .
C43 C45 H45 125.2(16) . .

loop_
_geom_bond_atom_site_label_1
_geom_bond_atom_site_label_2
_geom_bond_distance
_geom_bond_site_symmetry_2
Ca1 O1 2.2274(6) .
Ca1 O1 2.2384(6) 2_666
Ca1 O2 2.4171(6) .
Ca1 N2 2.4433(6) .
Ca1 N1 2.4438(6) .
Ca1 Ca1 3.5242(3) 2_666
Ca1 H15 2.764(13) .
N1 C2 1.3266(9) .
N1 C6 1.4321(9) .
N2 C4 1.3214(9) .
N2 C18 1.4322(9) .
O1 Ca1 2.2384(6) 2_666
O1 H0 0.842(19) .
O2 C30 1.2338(9) .
C1 C2 1.5259(10) .
C1 H1A 0.960(19) .
C1 H1B 0.936(15) .
C1 H1C 0.981(16) .
C2 C3 1.4120(10) .
C3 C4 1.4156(10) .
C3 H3 0.952(12) .
C4 C5 1.5161(10) .
C5 H5A 0.862(19) .
C5 H5B 0.952(18) .
C5 H5C 0.987(19) .
C6 C11 1.4106(11) .
C6 C7 1.4111(11) .
C7 C8 1.3972(11) .
C7 C12 1.5192(11) .
C8 C9 1.3864(14) .
C8 H8 0.997(15) .
C9 C10 1.3844(15) .
C9 H9 0.934(15) .
C10 C11 1.3967(11) .
C10 H10 0.961(13) .
C11 C15 1.5139(12) .
C12 C14 1.5265(13) .
C12 C13 1.5312(14) .
C12 H12 0.978(12) .
C13 H13A 0.979(16) .
C13 H13B 0.975(19) .
C13 H13C 0.950(17) .
C14 H12A 0.933(17) .
C14 H12B 0.976(16) .
C14 H12C 1.008(17) .
C15 C16 1.5201(14) .
C15 C17 1.5316(15) .
C15 H15 0.973(13) .
C16 H16A 0.926(14) .
C16 H16B 1.031(18) .
C16 H16C 1.044(16) .
C17 H17A 0.952(17) .
C17 H17B 0.91(2) .
C17 H17C 1.08(2) .
C18 C23 1.4117(10) .
C18 C19 1.4154(10) .
C19 C20 1.3948(11) .
C19 C27 1.5189(11) .
C20 C21 1.3857(13) .
C20 H20 0.979(13) .
C21 C22 1.3840(13) .
C21 H21 0.975(15) .
C22 C23 1.3958(11) .
C22 H22 0.990(14) .
C23 C24 1.5180(11) .
C24 C26 1.5281(14) .
C24 C25 1.5315(14) .
C24 H24 0.997(11) .
C25 H25A 1.013(18) .
C25 H25B 1.001(19) .
C25 H25C 1.000(17) .
C26 H26A 1.004(14) .
C26 H26B 0.963(17) .
C26 H26C 0.978(17) .
C27 C28 1.5230(15) .
C27 C29 1.5330(13) .
C27 H27 0.967(12) .
C28 H28A 0.97(2) .
C28 H28B 1.017(19) .
C28 H28C 0.97(2) .
C29 H29A 0.960(15) .
C29 H29B 1.026(19) .
C29 H29C 0.993(19) .
C30 C37 1.4829(12) .
C30 C31 1.4846(11) .
C31 C32 1.3908(13) .
C31 C36 1.3964(12) .
C32 C33 1.3858(15) .
C32 H32 0.993(15) .
C33 C34 1.384(2) .
C33 H33 1.027(16) .
C34 C35 1.380(2) .
C34 H34 0.945(19) .
C35 C36 1.3887(15) .
C35 H35 0.95(2) .
C36 H36 0.992(14) .
C37 C42 1.3921(13) .
C37 C38 1.4004(13) .
C38 C39 1.3880(14) .
C38 H38 0.963(14) .
C39 C40 1.379(2) .
C39 H39 0.978(17) .
C40 C41 1.386(2) .
C40 H40 0.961(18) .
C41 C42 1.3810(17) .
C41 H41 0.95(2) .
C42 H42 1.002(16) .
C43 C44 1.350(4) .
C43 C45 1.405(4) .
C43 H43 0.89(3) .
C44 C45 1.347(4) 2_655
C44 H44 1.04(3) .
C45 C44 1.347(4) 2_655
C45 H45 0.88(2) .
